data_4513950
loop_
_publ_author_name
'Lu, Zhiyao'
'Williams, Travis J.'

_publ_section_title
;
 Di(carbene)-Supported Nickel Systems for CO2Reduction Under Ambient
 Conditions
;
_journal_issue 10
_journal_name_full 'ACS Catalysis'
_journal_page_first 6670
_journal_paper_doi 10.1021/acscatal.6b02101
_journal_volume 6
_journal_year 2016
_chemical_formula_moiety 'C24 H30 B N4, I'
_chemical_formula_sum 'C24 H30 B I N4'
_chemical_formula_weight 512.23
_space_group_crystal_system monoclinic
_space_group_IT_number 11
_space_group_name_Hall '-P 2yb'
_space_group_name_H-M_alt 'P 1 21/m 1'
_symmetry_space_group_name_Hall '-P 2yb'
_symmetry_space_group_name_H-M 'P 1 21/m 1'
_atom_sites_solution_hydrogens mixed
_cell_angle_alpha 90
_cell_angle_beta 115.0290(10)
_cell_angle_gamma 90
_cell_formula_units_Z 2
_cell_length_a 8.2687(7)
_cell_length_b 19.3361(15)
_cell_length_c 8.7596(7)
_cell_measurement_reflns_used 121
_cell_measurement_temperature 100.(2)
_cell_measurement_theta_max 24.2507
_cell_measurement_theta_min 2.8313
_cell_volume 1269.01(18)
_computing_cell_refinement 'APEX2 v2014.11-0 (Bruker AXS)'
_computing_data_collection 'Bruker Instrument Service v2013.12.0.0'
_computing_data_reduction 'SAINT V8.34A (Bruker AXS, 2013)'
_computing_publication_material 'SHELXTL XT 2014/4 (Bruker AXS, 2014)'
_computing_structure_refinement 'SHELXL-2014/6 (Sheldrick, 2014)'
_computing_structure_solution 'SHELXTL XT 2014/4 (Bruker AXS, 2014)'
_diffrn_ambient_temperature 100.(2)
_diffrn_detector_area_resol_mean 8.3333
_diffrn_measured_fraction_theta_full 0.993
_diffrn_measured_fraction_theta_max 0.993
_diffrn_measurement_device_type 'Bruker APEX II CCD'
_diffrn_measurement_method 'omega- and phi-scans'
_diffrn_radiation_monochromator 'TRIUMPH curved-crystal'
_diffrn_radiation_type 'MoK\a '
_diffrn_radiation_wavelength 0.71073
_diffrn_reflns_av_R_equivalents 0.0351
_diffrn_reflns_av_unetI/netI 0.0216
_diffrn_reflns_limit_h_max 11
_diffrn_reflns_limit_h_min -11
_diffrn_reflns_limit_k_max 27
_diffrn_reflns_limit_k_min -27
_diffrn_reflns_limit_l_max 12
_diffrn_reflns_limit_l_min -12
_diffrn_reflns_number 28153
_diffrn_reflns_theta_full 30.52
_diffrn_reflns_theta_max 30.52
_diffrn_reflns_theta_min 2.11
_diffrn_source 'fine-focus tube'
_exptl_absorpt_coefficient_mu 1.278
_exptl_absorpt_correction_T_max 0.746
_exptl_absorpt_correction_T_min 0.624
_exptl_absorpt_correction_type multi-scan
_exptl_absorpt_process_details 'SADABS 2014/5 (Bruker AXS, 2014)'
_exptl_crystal_colour 'clear colourless'
_exptl_crystal_density_diffrn 1.341
_exptl_crystal_density_method 'not measured'
_exptl_crystal_description plate
_exptl_crystal_F_000 520
_exptl_crystal_size_max 0.529
_exptl_crystal_size_mid 0.187
_exptl_crystal_size_min 0.122
_refine_diff_density_max 1.099
_refine_diff_density_min -1.607
_refine_ls_extinction_method none
_refine_ls_goodness_of_fit_ref 1.288
_refine_ls_hydrogen_treatment mixed
_refine_ls_matrix_type full
_refine_ls_number_parameters 146
_refine_ls_number_reflns 3959
_refine_ls_number_restraints 0
_refine_ls_restrained_S_all 1.288
_refine_ls_R_factor_all 0.0395
_refine_ls_R_factor_gt 0.0351
_refine_ls_shift/su_max 0.000
_refine_ls_shift/su_mean 0.000
_refine_ls_structure_factor_coef Fsqd
_refine_ls_weighting_details 'w=1/[\s^2^(Fo^2^)+(0.0161P)^2^+1.9591P] where P=(Fo^2^+2Fc^2^)/3'
_refine_ls_weighting_scheme calc
_refine_ls_wR_factor_gt 0.0777
_refine_ls_wR_factor_ref 0.0789
_reflns_number_gt 3634
_reflns_number_total 3959
_reflns_threshold_expression 'I > 2\s(I)'
_cod_data_source_file cs6b02101_si_004.cif
_cod_data_source_block I
_cod_depositor_comments 'Adding full bibliography for 4513948--4513950.cif.'
_cod_database_code 4513950

loop_
_space_group_symop_operation_xyz
'x, y, z'
'-x, y+1/2, -z'
'-x, -y, -z'
'x, -y-1/2, z'

loop_
_atom_site_type_symbol
_atom_site_label
_atom_site_fract_x
_atom_site_fract_y
_atom_site_fract_z
_atom_site_U_iso_or_equiv
_atom_site_adp_type
_atom_site_calc_flag
_atom_site_refinement_flags_adp
_atom_site_refinement_flags_occupancy
_atom_site_refinement_flags_posn
_atom_site_occupancy
B B1 0.8553(5) 0.25 0.7185(5) 0.0200(7) Uani d T P S 1
I I1 0.27701(3) 0.25 0.34691(3) 0.02517(7) Uani d T P S 1
H H1B 0.783(6) 0.25 0.577(6) 0.03 Uiso d U P S 1
H H2B 1.001(6) 0.25 0.769(5) 0.03 Uiso d U P S 1
C C1 0.8903(3) 0.34593(12) 0.9465(3) 0.0215(4) Uani d . . . 1
H H1 1.0014 0.3309 1.0313 0.026 Uiso calc U . R 1
C C2 0.7937(3) 0.40115(12) 0.9569(3) 0.0216(4) Uani d . . . 1
H H2 0.8242 0.4317 1.0499 0.026 Uiso calc U . R 1
C C3 0.6490(3) 0.35175(11) 0.7089(3) 0.0164(4) Uani d . . . 1
H H3 0.5607 0.3419 0.599 0.02 Uiso calc U . R 1
C C4 0.5069(3) 0.45775(11) 0.7590(3) 0.0160(4) Uani d . . . 1
C C5 0.5533(3) 0.52424(11) 0.7276(3) 0.0171(4) Uani d . . . 1
C C6 0.4236(3) 0.57588(11) 0.6862(3) 0.0178(4) Uani d . . . 1
H H6 0.4533 0.6218 0.6688 0.021 Uiso calc U . R 1
C C7 0.2516(3) 0.56180(12) 0.6698(3) 0.0186(4) Uani d . . . 1
C C8 0.2115(3) 0.49444(12) 0.7014(3) 0.0200(4) Uani d . . . 1
H H8 0.0942 0.4844 0.6892 0.024 Uiso calc U . R 1
C C9 0.3387(3) 0.44135(11) 0.7502(3) 0.0183(4) Uani d . . . 1
C C10 0.7349(3) 0.53981(12) 0.7333(3) 0.0241(5) Uani d . . . 1
H H10A 0.8268 0.5324 0.848 0.036 Uiso calc U . R 1
H H10B 0.7386 0.588 0.7003 0.036 Uiso calc U . R 1
H H10C 0.7573 0.5091 0.6554 0.036 Uiso calc U . R 1
C C11 0.1130(3) 0.61878(13) 0.6192(3) 0.0244(5) Uani d . . . 1
H H11A 0.1562 0.6567 0.7008 0.037 Uiso calc U . R 1
H H11B 0.0014 0.6005 0.617 0.037 Uiso calc U . R 1
H H11C 0.0916 0.636 0.507 0.037 Uiso calc U . R 1
C C12 0.2943(3) 0.36962(13) 0.7900(3) 0.0264(5) Uani d . . . 1
H H12A 0.2773 0.3385 0.6962 0.04 Uiso calc U . R 1
H H12B 0.1845 0.3714 0.8068 0.04 Uiso calc U . R 1
H H12C 0.3925 0.3525 0.8928 0.04 Uiso calc U . R 1
N N1 0.7979(2) 0.31549(9) 0.7899(2) 0.0164(3) Uani d . . . 1
N N2 0.6423(2) 0.40442(9) 0.8061(2) 0.0159(3) Uani d . . . 1

loop_
_atom_site_aniso_label
_atom_site_aniso_U_11
_atom_site_aniso_U_22
_atom_site_aniso_U_33
_atom_site_aniso_U_12
_atom_site_aniso_U_13
_atom_site_aniso_U_23
B1 0.0247(18) 0.0131(14) 0.0273(18) 0 0.0159(15) 0
I1 0.02216(11) 0.01533(10) 0.02520(11) 0 -0.00243(8) 0
C1 0.0198(10) 0.0198(10) 0.0186(10) 0.0013(8) 0.0019(8) -0.0015(8)
C2 0.0215(11) 0.0220(11) 0.0152(9) 0.0029(8) 0.0018(8) -0.0033(8)
C3 0.0194(10) 0.0145(9) 0.0143(9) -0.0010(7) 0.0060(8) 0.0001(7)
C4 0.0173(9) 0.0151(9) 0.0152(9) 0.0018(7) 0.0066(8) -0.0004(7)
C5 0.0179(10) 0.0163(9) 0.0173(9) -0.0012(7) 0.0077(8) -0.0010(7)
C6 0.0210(10) 0.0162(9) 0.0182(9) 0.0003(8) 0.0102(8) 0.0010(8)
C7 0.0201(11) 0.0204(10) 0.0170(9) 0.0037(8) 0.0094(8) 0.0011(8)
C8 0.0179(10) 0.0226(11) 0.0218(10) 0.0007(8) 0.0107(8) 0.0016(8)
C9 0.0199(10) 0.0180(10) 0.0180(9) -0.0006(8) 0.0091(8) 0.0009(8)
C10 0.0191(10) 0.0201(10) 0.0340(12) -0.0018(8) 0.0121(10) 0.0010(9)
C11 0.0219(11) 0.0244(11) 0.0286(12) 0.0077(9) 0.0123(10) 0.0056(9)
C12 0.0243(12) 0.0210(11) 0.0364(13) -0.0011(9) 0.0153(10) 0.0069(10)
N1 0.0177(8) 0.0141(8) 0.0168(8) -0.0005(6) 0.0065(7) -0.0002(6)
N2 0.0163(8) 0.0152(8) 0.0148(8) 0.0004(6) 0.0054(7) -0.0006(6)

loop_
_atom_type_symbol
_atom_type_description
_atom_type_scat_dispersion_real
_atom_type_scat_dispersion_imag
_atom_type_scat_source
C C 0.0033 0.0016 'International Tables Vol C Tables 4.2.6.8 and 6.1.1.4'
H H 0.0000 0.0000 'International Tables Vol C Tables 4.2.6.8 and 6.1.1.4'
B B 0.0013 0.0007 'International Tables Vol C Tables 4.2.6.8 and 6.1.1.4'
N N 0.0061 0.0033 'International Tables Vol C Tables 4.2.6.8 and 6.1.1.4'
I I -0.4742 1.8119 'International Tables Vol C Tables 4.2.6.8 and 6.1.1.4'

loop_
_geom_angle_atom_site_label_1
_geom_angle_atom_site_label_2
_geom_angle_atom_site_label_3
_geom_angle_site_symmetry_1
_geom_angle_site_symmetry_3
_geom_angle
N1 B1 N1 . 4_565 107.4(3)
N1 B1 H1B . . 109.1(12)
N1 B1 H1B 4_565 . 109.1(12)
N1 B1 H2B . . 107.9(12)
N1 B1 H2B 4_565 . 107.9(12)
H1B B1 H2B . . 115.(3)
C2 C1 N1 . . 107.80(19)
C2 C1 H1 . . 126.1
N1 C1 H1 . . 126.1
C1 C2 N2 . . 106.96(19)
C1 C2 H2 . . 126.5
N2 C2 H2 . . 126.5
N1 C3 N2 . . 109.80(18)
N1 C3 H3 . . 125.1
N2 C3 H3 . . 125.1
C9 C4 C5 . . 123.1(2)
C9 C4 N2 . . 119.09(19)
C5 C4 N2 . . 117.78(19)
C6 C5 C4 . . 117.6(2)
C6 C5 C10 . . 120.6(2)
C4 C5 C10 . . 121.78(19)
C7 C6 C5 . . 121.7(2)
C7 C6 H6 . . 119.2
C5 C6 H6 . . 119.2
C6 C7 C8 . . 118.5(2)
C6 C7 C11 . . 120.1(2)
C8 C7 C11 . . 121.4(2)
C7 C8 C9 . . 122.1(2)
C7 C8 H8 . . 118.9
C9 C8 H8 . . 118.9
C4 C9 C8 . . 116.9(2)
C4 C9 C12 . . 121.9(2)
C8 C9 C12 . . 121.2(2)
C5 C10 H10A . . 109.5
C5 C10 H10B . . 109.5
H10A C10 H10B . . 109.5
C5 C10 H10C . . 109.5
H10A C10 H10C . . 109.5
H10B C10 H10C . . 109.5
C7 C11 H11A . . 109.5
C7 C11 H11B . . 109.5
H11A C11 H11B . . 109.5
C7 C11 H11C . . 109.5
H11A C11 H11C . . 109.5
H11B C11 H11C . . 109.5
C9 C12 H12A . . 109.5
C9 C12 H12B . . 109.5
H12A C12 H12B . . 109.5
C9 C12 H12C . . 109.5
H12A C12 H12C . . 109.5
H12B C12 H12C . . 109.5
C3 N1 C1 . . 107.56(18)
C3 N1 B1 . . 125.4(2)
C1 N1 B1 . . 127.0(2)
C3 N2 C2 . . 107.87(18)
C3 N2 C4 . . 126.43(18)
C2 N2 C4 . . 125.61(18)

loop_
_geom_bond_atom_site_label_1
_geom_bond_atom_site_label_2
_geom_bond_site_symmetry_2
_geom_bond_distance
B1 N1 . 1.572(3)
B1 N1 4_565 1.572(3)
B1 H1B . 1.12(4)
B1 H2B . 1.10(4)
C1 C2 . 1.360(3)
C1 N1 . 1.387(3)
C1 H1 . 0.95
C2 N2 . 1.384(3)
C2 H2 . 0.95
C3 N1 . 1.331(3)
C3 N2 . 1.343(3)
C3 H3 . 0.95
C4 C9 . 1.396(3)
C4 C5 . 1.402(3)
C4 N2 . 1.448(3)
C5 C6 . 1.396(3)
C5 C10 . 1.512(3)
C6 C7 . 1.394(3)
C6 H6 . 0.95
C7 C8 . 1.400(3)
C7 C11 . 1.515(3)
C8 C9 . 1.401(3)
C8 H8 . 0.95
C9 C12 . 1.513(3)
C10 H10A . 0.98
C10 H10B . 0.98
C10 H10C . 0.98
C11 H11A . 0.98
C11 H11B . 0.98
C11 H11C . 0.98
C12 H12A . 0.98
C12 H12B . 0.98
C12 H12C . 0.98

loop_
_geom_torsion_atom_site_label_1
_geom_torsion_atom_site_label_2
_geom_torsion_atom_site_label_3
_geom_torsion_atom_site_label_4
_geom_torsion_site_symmetry_1
_geom_torsion
N1 C1 C2 N2 . -0.2(3)
C9 C4 C5 C6 . 0.2(3)
N2 C4 C5 C6 . -178.48(18)
C9 C4 C5 C10 . -178.3(2)
N2 C4 C5 C10 . 3.1(3)
C4 C5 C6 C7 . -2.5(3)
C10 C5 C6 C7 . 175.9(2)
C5 C6 C7 C8 . 2.1(3)
C5 C6 C7 C11 . -178.0(2)
C6 C7 C8 C9 . 0.7(3)
C11 C7 C8 C9 . -179.2(2)
C5 C4 C9 C8 . 2.4(3)
N2 C4 C9 C8 . -178.94(19)
C5 C4 C9 C12 . -178.1(2)
N2 C4 C9 C12 . 0.5(3)
C7 C8 C9 C4 . -2.8(3)
C7 C8 C9 C12 . 177.7(2)
N2 C3 N1 C1 . 0.5(2)
N2 C3 N1 B1 . -179.8(2)
C2 C1 N1 C3 . -0.2(3)
C2 C1 N1 B1 . -179.9(2)
N1 B1 N1 C3 4_565 -97.1(3)
N1 B1 N1 C1 4_565 82.6(3)
N1 C3 N2 C2 . -0.6(2)
N1 C3 N2 C4 . 176.15(19)
C1 C2 N2 C3 . 0.4(3)
C1 C2 N2 C4 . -176.3(2)
C9 C4 N2 C3 . 74.4(3)
C5 C4 N2 C3 . -106.8(2)
C9 C4 N2 C2 . -109.4(3)
C5 C4 N2 C2 . 69.3(3)
